data_7046164
loop_
_publ_author_name
'Gu, Jin-Zhong'
'Cai, Yan'
'Qian, Zi-Yue'
'Wen, Min'
'Shi, Zi-Fa'
'Lv, Dong-Yu'
'Kirillov, Alexander M.'

_publ_section_title
;
 A new series of Co, Ni, Zn, and Cd metal-organic architectures driven by
 an unsymmetrical biphenyl-tricarboxylic acid: hydrothermal assembly,
 structural features and properties.
;
_journal_issue 22
_journal_name_full 'Dalton transactions (Cambridge, England : 2003)'
_journal_page_first 7431
_journal_page_last 7444
_journal_paper_doi 10.1039/c8dt01299g
_journal_volume 47
_journal_year 2018
_chemical_formula_moiety 'C39 H25 N5 O9 Zn, 4.5(H2 O)'
_chemical_formula_sum 'C39 H34 N5 O13.5 Zn'
_chemical_formula_weight 854.08
_space_group_crystal_system monoclinic
_space_group_IT_number 15
_space_group_name_Hall '-C 2yc'
_space_group_name_H-M_alt 'C 1 2/c 1'
_symmetry_space_group_name_Hall '-C 2yc'
_symmetry_space_group_name_H-M 'C 1 2/c 1'
_atom_sites_solution_hydrogens mixed
_atom_sites_solution_primary iterative
_audit_creation_date 2017-12-05
_audit_creation_method
;
Olex2 1.2
(compiled 2017.08.10 svn.r3458 for OlexSys, GUI svn.r5381)
;
_audit_update_record
;
2017-12-06 deposited with the CCDC.
2018-04-30 downloaded from the CCDC.
;
_cell_angle_alpha 90
_cell_angle_beta 109.680(8)
_cell_angle_gamma 90
_cell_formula_units_Z 8
_cell_length_a 27.788(2)
_cell_length_b 14.0450(7)
_cell_length_c 21.0840(13)
_cell_measurement_reflns_used 1358
_cell_measurement_temperature 288.89(19)
_cell_measurement_theta_max 19.8000
_cell_measurement_theta_min 3.5890
_cell_volume 7748.1(9)
_computing_cell_refinement
;
CrysAlisPro, Agilent Technologies,
Version 1.171.36.28 (release 01-02-2013 CrysAlis171 .NET)
(compiled Feb  1 2013,16:14:44)
;
_computing_data_collection
;
CrysAlisPro, Agilent Technologies,
Version 1.171.36.28 (release 01-02-2013 CrysAlis171 .NET)
(compiled Feb  1 2013,16:14:44)
;
_computing_data_reduction
;
CrysAlisPro, Agilent Technologies,
Version 1.171.36.28 (release 01-02-2013 CrysAlis171 .NET)
(compiled Feb  1 2013,16:14:44)
;
_computing_molecular_graphics 'Olex2 (Dolomanov et al., 2009)'
_computing_publication_material 'Olex2 (Dolomanov et al., 2009)'
_computing_structure_refinement 'ShelXL (Sheldrick, 2015)'
_computing_structure_solution
;
Superflip (Palatinus & Chapuis, 2007;Palatinus & van der Lee, 2008;
Palatinus et al., 2012)
;
_diffrn_ambient_temperature 288.89(19)
_diffrn_detector_area_resol_mean 16.0733
_diffrn_measured_fraction_theta_full 0.979
_diffrn_measured_fraction_theta_max 0.997
_diffrn_measurement_details
;
#__ type_ start__ end____ width___ exp.time_
  1 omega -101.00  -72.00   1.0000   10.0000
omega____ theta____ kappa____ phi______ frames
    -      -19.5055  178.0000    0.0000 29

#__ type_ start__ end____ width___ exp.time_
  2 omega  -20.00   25.00   1.0000   10.0000
omega____ theta____ kappa____ phi______ frames
    -      -19.5055  -99.0000 -150.0000 45

#__ type_ start__ end____ width___ exp.time_
  3 omega  -88.00  -62.00   1.0000   10.0000
omega____ theta____ kappa____ phi______ frames
    -      -19.5055  178.0000   60.0000 26

#__ type_ start__ end____ width___ exp.time_
  4 omega   -1.00   27.00   1.0000   10.0000
omega____ theta____ kappa____ phi______ frames
    -       22.6305   57.0000   90.0000 28

#__ type_ start__ end____ width___ exp.time_
  5 omega   46.00   72.00   1.0000   10.0000
omega____ theta____ kappa____ phi______ frames
    -       22.6305  178.0000    0.0000 26

#__ type_ start__ end____ width___ exp.time_
  6 omega  -48.00   29.00   1.0000   10.0000
omega____ theta____ kappa____ phi______ frames
    -       22.6305  -57.0000 -180.0000 77

#__ type_ start__ end____ width___ exp.time_
  7 omega  -14.00   98.00   1.0000   10.0000
omega____ theta____ kappa____ phi______ frames
    -       22.6305   19.0000  150.0000 112

#__ type_ start__ end____ width___ exp.time_
  8 omega  -15.00   46.00   1.0000   10.0000
omega____ theta____ kappa____ phi______ frames
    -       22.6305  -57.0000  -60.0000 61
;
_diffrn_measurement_device_type 'SuperNova, Dual, Cu at zero, Eos'
_diffrn_measurement_method '\w scans'
_diffrn_orient_matrix_UB_11 0.0135886000
_diffrn_orient_matrix_UB_12 -0.0091572000
_diffrn_orient_matrix_UB_13 -0.0224389000
_diffrn_orient_matrix_UB_21 -0.0229269000
_diffrn_orient_matrix_UB_22 -0.0156070000
_diffrn_orient_matrix_UB_23 -0.0248119000
_diffrn_orient_matrix_UB_31 -0.0049545000
_diffrn_orient_matrix_UB_32 0.0471265000
_diffrn_orient_matrix_UB_33 -0.0125920000
_diffrn_radiation_monochromator mirror
_diffrn_radiation_type MoK\a
_diffrn_radiation_wavelength 0.710
_diffrn_reflns_av_R_equivalents 0.1319
_diffrn_reflns_av_unetI/netI 0.1638
_diffrn_reflns_Laue_measured_fraction_full 0.979
_diffrn_reflns_Laue_measured_fraction_max 0.997
_diffrn_reflns_limit_h_max 33
_diffrn_reflns_limit_h_min -32
_diffrn_reflns_limit_k_max 16
_diffrn_reflns_limit_k_min -16
_diffrn_reflns_limit_l_max 25
_diffrn_reflns_limit_l_min -23
_diffrn_reflns_number 23571
_diffrn_reflns_point_group_measured_fraction_full 0.979
_diffrn_reflns_point_group_measured_fraction_max 0.997
_diffrn_reflns_theta_full 25.214
_diffrn_reflns_theta_max 25.049
_diffrn_reflns_theta_min 3.286
_diffrn_source 'SuperNova (Mo) X-ray Source'
_exptl_absorpt_coefficient_mu 0.709
_exptl_absorpt_correction_T_max 1.00000
_exptl_absorpt_correction_T_min 0.60886
_exptl_absorpt_correction_type multi-scan
_exptl_absorpt_process_details
;
CrysAlisPro, Agilent Technologies,
Version 1.171.36.28 (release 01-02-2013 CrysAlis171 .NET)
(compiled Feb  1 2013,16:14:44)
Empirical absorption correction using spherical harmonics,
 implemented in SCALE3 ABSPACK scaling algorithm.
;
_exptl_crystal_density_diffrn 1.464
_exptl_crystal_F_000 3528
_exptl_crystal_size_max 0.25
_exptl_crystal_size_mid 0.23
_exptl_crystal_size_min 0.21
_refine_diff_density_max 1.196
_refine_diff_density_min -0.571
_refine_diff_density_rms 0.082
_refine_ls_extinction_method none
_refine_ls_goodness_of_fit_ref 0.975
_refine_ls_hydrogen_treatment mixed
_refine_ls_matrix_type full
_refine_ls_number_parameters 526
_refine_ls_number_reflns 6877
_refine_ls_number_restraints 0
_refine_ls_restrained_S_all 0.975
_refine_ls_R_factor_all 0.1826
_refine_ls_R_factor_gt 0.0857
_refine_ls_shift/su_max 0.040
_refine_ls_shift/su_mean 0.006
_refine_ls_structure_factor_coef Fsqd
_refine_ls_weighting_details 'w=1/[\s^2^(Fo^2^)+(0.0868P)^2^] where P=(Fo^2^+2Fc^2^)/3'
_refine_ls_weighting_scheme calc
_refine_ls_wR_factor_gt 0.1900
_refine_ls_wR_factor_ref 0.2341
_reflns_Friedel_coverage 0.000
_reflns_number_gt 3032
_reflns_number_total 6877
_reflns_threshold_expression 'I > 2\s(I)'
_cod_data_source_file c8dt01299g2.cif
_cod_data_source_block 307-14zn1
_cod_depositor_comments 'Adding full bibliography for 7046153--7046164.cif.'
_cod_original_cell_volume 7748.1(10)
_cod_original_formula_sum 'C39 H34 N5 O13.50 Zn'
_cod_database_code 7046164
_shelxl_version_number 2013-4
_shelx_space_group_comment
;
The symmetry employed for this shelxl refinement is uniquely defined
by the following loop, which should always be used as a source of
symmetry information in preference to the above space-group names.
They are only intended as comments.
;
_shelx_estimated_absorpt_t_max 0.865
_shelx_estimated_absorpt_t_min 0.843
_reflns_odcompleteness_completeness 99.71
_reflns_odcompleteness_iscentric 1
_reflns_odcompleteness_theta 26.32
_olex2_refinement_description
;
1. Fixed Uiso
 At 1.5 times of:
  All O(H) groups, H15 of C15, H28 of C28, H16 of C16, H18 of C18, H10 of C10,
   H21 of C21, H11 of C11, H27 of C27, H29 of C29, {H9A,H9B} of O9, H30 of C30,
  H22 of C22, H7 of C7, H33 of C33, H34 of C34, H3A of C3, H6 of C6, H25 of C25,
   H17 of C17, H26 of C26, H38 of C38, H37 of C37
 At 1.2 times of:
  {H12A,H12B} of O12, {H10A,H10B} of O10, {H13A,H13B} of O13, {H14A,H14B} of
  O14, H39 of C39, {H15A,H15B} of O15
2. Others
 Fixed Sof: H13A(0.5) H13B(0.5) H14A(0.5) H14B(0.5)
3.a Riding coordinates:
 O10(H10A,H10B), O11(H11A), O12(H12A,H12B), O13(H13A,H13B), O14(H14A,H14B),
 O15(H15A,H15B)
3.b Rotating group:
 O9(H9A,H9B)
3.c Aromatic/amide H refined with riding coordinates:
 C3(H3A), C6(H6), C7(H7), C10(H10), C11(H11), C15(H15), C16(H16), C17(H17),
 C18(H18), C21(H21), C22(H22), C25(H25), C26(H26), C27(H27), C28(H28), C29(H29),
  C30(H30), C33(H33), C34(H34), C37(H37), C38(H38), C39(H39)
3.d Tetrahedral OH refined with riding coordinates:
 O3(H3)
;
_olex2_date_sample_data_collection 2017-03-18
_olex2_submission_special_instructions 'No special instructions were received'

loop_
_space_group_symop_operation_xyz
'x, y, z'
'-x, y, -z+1/2'
'x+1/2, y+1/2, z'
'-x+1/2, y+1/2, -z+1/2'
'-x, -y, -z'
'x, -y, z-1/2'
'-x+1/2, -y+1/2, -z'
'x+1/2, -y+1/2, z-1/2'

loop_
_atom_site_label
_atom_site_type_symbol
_atom_site_fract_x
_atom_site_fract_y
_atom_site_fract_z
_atom_site_U_iso_or_equiv
_atom_site_adp_type
_atom_site_occupancy
_atom_site_site_symmetry_order
_atom_site_calc_flag
_atom_site_refinement_flags_posn
_atom_site_refinement_flags_adp
_atom_site_refinement_flags_occupancy
Zn1 Zn 0.38854(3) 0.02193(6) 0.31297(4) 0.0465(3) Uani 1 1 d . . .
N1 N 0.3170(3) 0.2195(6) 0.5513(4) 0.070(2) Uani 1 1 d . . .
N2 N 0.3442(3) 0.0330(4) 0.2083(3) 0.0544(17) Uani 1 1 d . . .
N3 N 0.3109(2) 0.0254(4) 0.3139(3) 0.0432(15) Uani 1 1 d . . .
N4 N 0.4175(2) -0.0083(4) 0.4172(3) 0.0498(16) Uani 1 1 d . . .
N5 N 0.3977(2) -0.1307(4) 0.3155(3) 0.0458(15) Uani 1 1 d . . .
O1 O 0.40898(18) 0.1625(3) 0.3312(2) 0.0443(12) Uani 1 1 d . . .
O2 O 0.4232(2) 0.2791(4) 0.2689(3) 0.0699(17) Uani 1 1 d . . .
O3 O 0.1841(2) 0.2747(4) 0.0882(2) 0.0633(15) Uani 1 1 d . . .
H3 H 0.1716 0.2778 0.0471 0.095 Uiso 1 1 calc R . .
O4 O 0.2551(2) 0.2965(4) 0.0668(3) 0.0725(17) Uani 1 1 d . . .
O5 O 0.4413(4) 0.3689(6) 0.6316(3) 0.144(4) Uani 1 1 d . . .
O6 O 0.4338(3) 0.2140(5) 0.6364(3) 0.083(2) Uani 1 1 d . . .
O7 O 0.2853(3) 0.1550(5) 0.5303(4) 0.103(3) Uani 1 1 d . . .
O8 O 0.3238(3) 0.2602(5) 0.6043(3) 0.100(2) Uani 1 1 d . . .
O10 O 0.3463(2) 0.2728(5) 0.0382(3) 0.103(2) Uani 1 1 d . . .
H10A H 0.3196 0.2949 0.0439 0.124 Uiso 1 1 d R . .
H10B H 0.3785 0.2536 0.0554 0.124 Uiso 1 1 d R . .
O11 O 0.5000 0.5610(5) 0.2500 0.062(2) Uani 1 2 d S T P
H11A H 0.4844 0.5939 0.2140 0.20(6) Uiso 1 1 d R . .
O12 O 0.3840(8) 0.4531(11) 0.0820(9) 0.419(14) Uani 1 1 d . . .
H12A H 0.4009 0.5039 0.0959 0.503 Uiso 1 1 d R . .
H12B H 0.3828 0.4077 0.0688 0.503 Uiso 1 1 d R . .
O13 O 0.5000 0.1732(6) 0.2500 0.166(6) Uani 1 2 d S T P
H13A H 0.4760 0.2057 0.2559 0.199 Uiso 0.5 1 d R . .
H13B H 0.5240 0.2057 0.2441 0.199 Uiso 0.5 1 d R . .
O14 O 0.5000 0.1381(4) 0.7500 0.0438(17) Uani 1 2 d S T P
H14A H 0.4791 0.1618 0.7142 0.053 Uiso 0.5 1 d R . .
H14B H 0.5209 0.1618 0.7858 0.053 Uiso 0.5 1 d R . .
O9 O 0.46061(18) 0.0155(3) 0.2945(3) 0.0581(14) Uani 1 1 d . . .
H9A H 0.4598 0.0479 0.2570 0.087 Uiso 1 1 d GR . .
H9B H 0.4693 -0.0451 0.2885 0.087 Uiso 1 1 d GR . .
C1 C 0.3954(3) 0.2335(6) 0.2926(4) 0.0445(19) Uani 1 1 d . . .
C2 C 0.3403(3) 0.2649(4) 0.2730(3) 0.0354(17) Uani 1 1 d . . .
C3 C 0.3125(3) 0.2708(4) 0.2040(3) 0.0384(17) Uani 1 1 d . . .
H3A H 0.3300 0.2673 0.1734 0.058 Uiso 1 1 calc R . .
C4 C 0.2600(3) 0.2817(4) 0.1799(3) 0.0393(17) Uani 1 1 d . . .
C5 C 0.2337(3) 0.2861(5) 0.1064(4) 0.0463(19) Uani 1 1 d . . .
C6 C 0.2343(3) 0.2867(4) 0.2253(3) 0.0432(18) Uani 1 1 d . . .
H6 H 0.1988 0.2901 0.2097 0.065 Uiso 1 1 calc R . .
C7 C 0.2606(3) 0.2868(4) 0.2940(3) 0.0398(17) Uani 1 1 d . . .
H7 H 0.2425 0.2940 0.3237 0.060 Uiso 1 1 calc R . .
C8 C 0.3134(3) 0.2763(4) 0.3196(3) 0.0326(16) Uani 1 1 d . . .
C9 C 0.3413(3) 0.2809(4) 0.3937(3) 0.0381(17) Uani 1 1 d . . .
C10 C 0.3881(3) 0.3248(5) 0.4192(4) 0.0467(19) Uani 1 1 d . . .
H10 H 0.4026 0.3520 0.3897 0.070 Uiso 1 1 calc R . .
C11 C 0.4138(3) 0.3294(5) 0.4870(4) 0.056(2) Uani 1 1 d . . .
H11 H 0.4457 0.3583 0.5025 0.084 Uiso 1 1 calc R . .
C12 C 0.3930(3) 0.2913(5) 0.5334(4) 0.052(2) Uani 1 1 d . . .
C13 C 0.4259(4) 0.2876(9) 0.6083(5) 0.074(3) Uani 1 1 d . . .
C14 C 0.3455(3) 0.2532(5) 0.5077(4) 0.052(2) Uani 1 1 d . . .
C15 C 0.3185(3) 0.2455(5) 0.4383(3) 0.0411(17) Uani 1 1 d . . .
H15 H 0.2863 0.2176 0.4227 0.062 Uiso 1 1 calc R . .
C16 C 0.2941(3) 0.0233(5) 0.3658(4) 0.051(2) Uani 1 1 d . . .
H16 H 0.3180 0.0197 0.4090 0.077 Uiso 1 1 calc R . .
C17 C 0.2407(4) 0.0264(5) 0.3584(5) 0.068(2) Uani 1 1 d . . .
H17 H 0.2306 0.0277 0.3962 0.102 Uiso 1 1 calc R . .
C18 C 0.2052(3) 0.0273(5) 0.2960(5) 0.067(3) Uani 1 1 d . . .
H18 H 0.1706 0.0273 0.2905 0.100 Uiso 1 1 calc R . .
C19 C 0.2217(3) 0.0283(5) 0.2390(5) 0.057(2) Uani 1 1 d . . .
C20 C 0.2755(3) 0.0289(4) 0.2512(4) 0.0419(18) Uani 1 1 d . . .
C21 C 0.1872(4) 0.0293(5) 0.1724(5) 0.068(3) Uani 1 1 d . . .
H21 H 0.1523 0.0258 0.1650 0.102 Uiso 1 1 calc R . .
C22 C 0.2034(4) 0.0350(6) 0.1204(6) 0.081(3) Uani 1 1 d . . .
H22 H 0.1795 0.0358 0.0771 0.121 Uiso 1 1 calc R . .
C23 C 0.2575(4) 0.0401(5) 0.1288(4) 0.059(2) Uani 1 1 d . . .
C24 C 0.2936(3) 0.0338(5) 0.1952(4) 0.0470(19) Uani 1 1 d . . .
C25 C 0.2786(5) 0.0491(6) 0.0775(5) 0.080(3) Uani 1 1 d . . .
H25 H 0.2568 0.0525 0.0330 0.121 Uiso 1 1 calc R . .
C26 C 0.3294(5) 0.0530(6) 0.0907(5) 0.085(3) Uani 1 1 d . . .
H26 H 0.3428 0.0622 0.0562 0.128 Uiso 1 1 calc R . .
C27 C 0.3610(4) 0.0433(5) 0.1560(4) 0.069(3) Uani 1 1 d . . .
H27 H 0.3961 0.0438 0.1647 0.103 Uiso 1 1 calc R . .
C28 C 0.4265(3) 0.0547(6) 0.4679(4) 0.059(2) Uani 1 1 d . . .
H28 H 0.4201 0.1189 0.4576 0.088 Uiso 1 1 calc R . .
C29 C 0.4458(3) 0.0265(7) 0.5372(4) 0.074(3) Uani 1 1 d . . .
H29 H 0.4513 0.0707 0.5718 0.111 Uiso 1 1 calc R . .
C30 C 0.4555(3) -0.0677(8) 0.5501(5) 0.077(3) Uani 1 1 d . . .
H30 H 0.4691 -0.0877 0.5947 0.115 Uiso 1 1 calc R . .
C31 C 0.4460(3) -0.1361(7) 0.4987(4) 0.059(2) Uani 1 1 d . . .
C32 C 0.4273(3) -0.1021(6) 0.4328(4) 0.049(2) Uani 1 1 d . . .
C33 C 0.4564(3) -0.2354(7) 0.5100(5) 0.077(3) Uani 1 1 d . . .
H33 H 0.4695 -0.2588 0.5538 0.115 Uiso 1 1 calc R . .
C34 C 0.4471(4) -0.2945(7) 0.4578(6) 0.081(3) Uani 1 1 d . . .
H34 H 0.4529 -0.3592 0.4662 0.122 Uiso 1 1 calc R . .
C35 C 0.4289(3) -0.2630(6) 0.3904(5) 0.058(2) Uani 1 1 d . . .
C36 C 0.4176(3) -0.1665(5) 0.3778(4) 0.0447(18) Uani 1 1 d . . .
C37 C 0.4207(4) -0.3219(6) 0.3339(6) 0.076(3) Uani 1 1 d . . .
H37 H 0.4286 -0.3863 0.3403 0.114 Uiso 1 1 calc R . .
C38 C 0.4012(4) -0.2871(6) 0.2696(5) 0.075(3) Uani 1 1 d . . .
H38 H 0.3962 -0.3256 0.2320 0.113 Uiso 1 1 calc R . .
C39 C 0.3895(3) -0.1899(6) 0.2639(4) 0.059(2) Uani 1 1 d . . .
H39 H 0.3748 -0.1649 0.2208 0.070 Uiso 1 1 calc R . .
O15 O 0.4172(7) 0.4632(12) 0.2583(9) 0.358(9) Uiso 1 1 d . . .
H15A H 0.4208 0.4051 0.2702 0.430 Uiso 1 1 d R . .
H15B H 0.4075 0.4604 0.2156 0.430 Uiso 1 1 d R . .

loop_
_atom_site_aniso_label
_atom_site_aniso_U_11
_atom_site_aniso_U_22
_atom_site_aniso_U_33
_atom_site_aniso_U_23
_atom_site_aniso_U_13
_atom_site_aniso_U_12
Zn1 0.0418(6) 0.0532(6) 0.0489(6) 0.0028(4) 0.0210(4) 0.0014(4)
N1 0.072(6) 0.102(7) 0.043(5) 0.023(4) 0.030(5) 0.023(5)
N2 0.061(5) 0.052(4) 0.050(4) -0.001(3) 0.018(4) -0.002(3)
N3 0.041(4) 0.043(4) 0.044(4) -0.002(3) 0.013(3) 0.001(3)
N4 0.035(4) 0.068(5) 0.049(4) 0.002(3) 0.016(3) -0.004(3)
N5 0.043(4) 0.050(4) 0.050(4) -0.002(3) 0.023(3) -0.009(3)
O1 0.037(3) 0.044(3) 0.051(3) 0.003(2) 0.014(2) 0.008(2)
O2 0.048(4) 0.072(4) 0.102(5) 0.027(3) 0.042(4) 0.008(3)
O3 0.047(4) 0.097(4) 0.044(3) 0.000(3) 0.013(3) 0.009(3)
O4 0.055(4) 0.130(5) 0.038(3) 0.002(3) 0.023(3) -0.006(3)
O5 0.206(10) 0.118(6) 0.054(4) -0.008(4) -0.027(5) -0.024(6)
O6 0.088(5) 0.105(5) 0.051(4) 0.013(3) 0.016(4) 0.031(4)
O7 0.145(8) 0.094(5) 0.091(5) 0.017(4) 0.065(5) -0.020(5)
O8 0.079(5) 0.189(7) 0.035(4) -0.008(4) 0.024(4) 0.024(5)
O10 0.053(5) 0.196(7) 0.061(4) -0.010(4) 0.020(3) -0.001(4)
O11 0.061(6) 0.058(5) 0.057(5) 0.000 0.007(4) 0.000
O12 0.60(4) 0.305(19) 0.36(2) -0.168(16) 0.17(2) -0.22(2)
O13 0.153(11) 0.045(5) 0.394(19) 0.000 0.218(13) 0.000
O14 0.032(4) 0.053(4) 0.042(4) 0.000 0.007(3) 0.000
O9 0.050(4) 0.059(3) 0.084(4) 0.006(3) 0.047(3) 0.008(2)
C1 0.025(5) 0.062(5) 0.046(5) -0.007(4) 0.011(4) 0.008(4)
C2 0.034(4) 0.030(4) 0.048(5) 0.003(3) 0.022(4) 0.000(3)
C3 0.049(5) 0.036(4) 0.038(4) 0.006(3) 0.024(4) 0.003(3)
C4 0.038(5) 0.041(4) 0.043(4) 0.002(3) 0.020(4) 0.006(3)
C5 0.035(5) 0.058(5) 0.044(5) -0.006(4) 0.012(4) 0.004(4)
C6 0.038(5) 0.046(4) 0.045(5) -0.001(3) 0.012(4) 0.003(3)
C7 0.044(5) 0.045(4) 0.037(4) 0.007(3) 0.022(4) 0.002(3)
C8 0.037(4) 0.022(4) 0.045(4) 0.008(3) 0.022(4) 0.007(3)
C9 0.039(5) 0.039(4) 0.038(4) 0.001(3) 0.017(4) 0.013(3)
C10 0.027(5) 0.065(5) 0.049(5) -0.010(4) 0.014(4) -0.008(4)
C11 0.034(5) 0.075(6) 0.056(5) -0.003(4) 0.009(4) 0.000(4)
C12 0.043(5) 0.065(5) 0.041(5) -0.005(4) 0.006(4) 0.002(4)
C13 0.058(7) 0.108(9) 0.047(6) -0.020(6) 0.005(5) 0.007(6)
C14 0.054(6) 0.071(5) 0.039(5) 0.009(4) 0.025(4) 0.018(4)
C15 0.038(5) 0.053(4) 0.037(4) 0.001(3) 0.019(4) 0.010(3)
C16 0.049(5) 0.047(5) 0.066(5) 0.003(4) 0.029(5) -0.006(4)
C17 0.070(7) 0.056(5) 0.099(7) 0.010(5) 0.056(6) 0.012(5)
C18 0.046(6) 0.047(5) 0.104(8) 0.010(5) 0.022(6) 0.006(4)
C19 0.059(6) 0.029(4) 0.082(7) -0.002(4) 0.021(6) -0.004(4)
C20 0.043(5) 0.021(4) 0.065(5) -0.003(3) 0.023(4) 0.007(3)
C21 0.046(6) 0.050(5) 0.093(8) -0.006(5) 0.003(6) -0.004(4)
C22 0.075(8) 0.052(6) 0.085(8) -0.002(5) -0.013(6) 0.008(5)
C23 0.076(7) 0.043(5) 0.054(6) -0.006(4) 0.016(5) 0.000(4)
C24 0.051(5) 0.043(5) 0.043(5) -0.007(3) 0.010(4) 0.003(4)
C25 0.104(9) 0.068(6) 0.044(6) 0.000(4) -0.007(6) 0.004(6)
C26 0.094(9) 0.103(8) 0.054(7) -0.005(5) 0.019(6) -0.009(6)
C27 0.097(8) 0.064(6) 0.052(6) -0.006(4) 0.036(6) -0.003(5)
C28 0.045(5) 0.078(6) 0.059(6) 0.001(5) 0.024(5) 0.002(4)
C29 0.060(6) 0.109(8) 0.054(6) -0.007(5) 0.019(5) -0.015(6)
C30 0.063(7) 0.101(8) 0.071(7) 0.037(6) 0.029(6) 0.010(6)
C31 0.043(5) 0.089(7) 0.053(5) 0.017(5) 0.027(5) 0.004(4)
C32 0.040(5) 0.055(5) 0.061(5) 0.012(4) 0.028(4) 0.007(4)
C33 0.046(6) 0.101(8) 0.087(8) 0.056(6) 0.027(6) 0.019(5)
C34 0.076(8) 0.063(7) 0.116(9) 0.020(6) 0.049(7) 0.009(5)
C35 0.045(5) 0.050(5) 0.084(7) 0.024(5) 0.030(5) 0.008(4)
C36 0.034(5) 0.055(5) 0.056(5) 0.012(4) 0.030(4) 0.000(4)
C37 0.066(7) 0.052(6) 0.128(9) -0.007(6) 0.055(7) -0.003(5)
C38 0.081(8) 0.059(6) 0.104(8) -0.011(6) 0.056(7) -0.008(5)
C39 0.042(5) 0.071(6) 0.071(6) -0.001(5) 0.030(5) -0.011(4)

loop_
_atom_type_symbol
_atom_type_description
_atom_type_scat_dispersion_real
_atom_type_scat_dispersion_imag
_atom_type_scat_source
C C 0.0033 0.0016 'International Tables Vol C Tables 4.2.6.8 and 6.1.1.4'
H H 0.0000 0.0000 'International Tables Vol C Tables 4.2.6.8 and 6.1.1.4'
N N 0.0061 0.0033 'International Tables Vol C Tables 4.2.6.8 and 6.1.1.4'
O O 0.0106 0.0060 'International Tables Vol C Tables 4.2.6.8 and 6.1.1.4'
Zn Zn 0.2839 1.4301 'International Tables Vol C Tables 4.2.6.8 and 6.1.1.4'

loop_
_geom_angle_atom_site_label_1
_geom_angle_atom_site_label_2
_geom_angle_atom_site_label_3
_geom_angle
N2 Zn1 N3 77.2(2)
N2 Zn1 N5 96.9(2)
N2 Zn1 O9 93.7(2)
N3 Zn1 O9 170.7(2)
N4 Zn1 N2 166.4(2)
N4 Zn1 N3 91.5(2)
N4 Zn1 N5 77.0(2)
N4 Zn1 O9 97.3(2)
N5 Zn1 N3 97.6(2)
N5 Zn1 O9 81.6(2)
O1 Zn1 N2 98.6(2)
O1 Zn1 N3 100.95(19)
O1 Zn1 N4 90.8(2)
O1 Zn1 N5 158.0(2)
O1 Zn1 O9 81.94(18)
O7 N1 C14 118.5(8)
O8 N1 O7 123.3(8)
O8 N1 C14 118.1(9)
C24 N2 Zn1 114.4(5)
C24 N2 C27 117.5(7)
C27 N2 Zn1 128.1(6)
C16 N3 Zn1 129.3(5)
C16 N3 C20 117.7(7)
C20 N3 Zn1 113.0(5)
C28 N4 Zn1 126.8(5)
C28 N4 C32 118.4(7)
C32 N4 Zn1 114.8(5)
C36 N5 Zn1 113.8(5)
C39 N5 Zn1 128.0(5)
C39 N5 C36 118.0(7)
C1 O1 Zn1 129.4(5)
O1 C1 C2 117.6(7)
O2 C1 O1 125.4(7)
O2 C1 C2 117.0(7)
C3 C2 C1 117.1(6)
C3 C2 C8 118.3(6)
C8 C2 C1 124.1(6)
C4 C3 C2 122.2(7)
C3 C4 C5 118.6(7)
C6 C4 C3 118.7(7)
C6 C4 C5 122.7(7)
O3 C5 C4 113.8(7)
O4 C5 O3 122.4(7)
O4 C5 C4 123.8(8)
C7 C6 C4 121.0(7)
C6 C7 C8 121.4(7)
C2 C8 C9 121.2(6)
C7 C8 C2 118.2(6)
C7 C8 C9 120.6(6)
C10 C9 C8 121.1(7)
C15 C9 C8 120.0(6)
C15 C9 C10 118.8(7)
C11 C10 C9 121.5(7)
C10 C11 C12 121.3(7)
C11 C12 C13 119.3(8)
C14 C12 C11 116.5(7)
C14 C12 C13 124.0(8)
O5 C13 C12 112.1(9)
O6 C13 O5 128.3(9)
O6 C13 C12 119.6(9)
C12 C14 N1 122.0(7)
C12 C14 C15 123.6(7)
C15 C14 N1 114.4(7)
C9 C15 C14 118.2(7)
N3 C16 C17 123.0(8)
C18 C17 C16 119.6(9)
C17 C18 C19 119.0(9)
C18 C19 C20 117.5(8)
C21 C19 C18 122.4(9)
C21 C19 C20 120.0(9)
N3 C20 C19 123.1(7)
N3 C20 C24 117.6(7)
C24 C20 C19 119.2(8)
C22 C21 C19 121.3(10)
C21 C22 C23 121.9(9)
C24 C23 C22 118.1(9)
C25 C23 C22 126.5(10)
C25 C23 C24 115.4(9)
N2 C24 C20 117.8(7)
N2 C24 C23 123.0(8)
C23 C24 C20 119.2(8)
C26 C25 C23 121.8(9)
C25 C26 C27 118.5(10)
C26 C27 N2 123.8(10)
N4 C28 C29 122.3(8)
C30 C29 C28 117.0(8)
C29 C30 C31 122.5(8)
C30 C31 C33 124.3(9)
C32 C31 C30 116.5(8)
C32 C31 C33 119.2(8)
N4 C32 C31 123.2(8)
N4 C32 C36 116.8(7)
C31 C32 C36 120.0(7)
C34 C33 C31 119.9(9)
C33 C34 C35 122.8(9)
C36 C35 C34 118.5(9)
C36 C35 C37 116.7(8)
C37 C35 C34 124.8(9)
N5 C36 C32 117.6(7)
N5 C36 C35 122.9(7)
C35 C36 C32 119.6(7)
C38 C37 C35 121.8(8)
C37 C38 C39 115.9(9)
N5 C39 C38 124.7(8)

loop_
_geom_bond_atom_site_label_1
_geom_bond_atom_site_label_2
_geom_bond_distance
Zn1 N2 2.140(6)
Zn1 N3 2.165(6)
Zn1 N4 2.113(6)
Zn1 N5 2.157(6)
Zn1 O1 2.055(4)
Zn1 O9 2.167(5)
N1 O7 1.236(9)
N1 O8 1.210(8)
N1 C14 1.480(10)
N2 C24 1.339(9)
N2 C27 1.342(10)
N3 C16 1.327(9)
N3 C20 1.356(9)
N4 C28 1.345(9)
N4 C32 1.364(8)
N5 C36 1.340(8)
N5 C39 1.327(9)
O1 C1 1.261(8)
O2 C1 1.232(8)
O3 C5 1.309(8)
O4 C5 1.186(8)
O5 C13 1.260(11)
O6 C13 1.175(10)
C1 C2 1.510(9)
C2 C3 1.400(9)
C2 C8 1.431(9)
C3 C4 1.384(9)
C4 C5 1.475(10)
C4 C6 1.376(9)
C6 C7 1.385(9)
C7 C8 1.392(9)
C8 C9 1.493(9)
C9 C10 1.375(9)
C9 C15 1.390(9)
C10 C11 1.367(9)
C11 C12 1.400(10)
C12 C13 1.535(11)
C12 C14 1.357(10)
C14 C15 1.405(9)
C16 C17 1.441(11)
C17 C18 1.351(11)
C18 C19 1.424(12)
C19 C20 1.428(10)
C19 C21 1.408(11)
C20 C24 1.432(10)
C21 C22 1.321(13)
C22 C23 1.458(13)
C23 C24 1.425(10)
C23 C25 1.397(13)
C25 C26 1.347(13)
C26 C27 1.367(11)
C28 C29 1.432(11)
C29 C30 1.361(11)
C30 C31 1.405(11)
C31 C32 1.394(10)
C31 C33 1.428(11)
C32 C36 1.422(10)
C33 C34 1.332(11)
C34 C35 1.410(12)
C35 C36 1.396(9)
C35 C37 1.405(11)
C37 C38 1.370(12)
C38 C39 1.399(11)

loop_
_geom_hbond_atom_site_label_D
_geom_hbond_atom_site_label_H
_geom_hbond_atom_site_label_A
_geom_hbond_distance_DH
_geom_hbond_distance_HA
_geom_hbond_distance_DA
_geom_hbond_angle_DHA
_geom_hbond_site_symmetry_A
O3 H3 O10 0.82 1.84 2.597(7) 153.2 7
O10 H10A O4 0.85 2.01 2.816(9) 158.7 .

loop_
_geom_torsion_atom_site_label_1
_geom_torsion_atom_site_label_2
_geom_torsion_atom_site_label_3
_geom_torsion_atom_site_label_4
_geom_torsion
Zn1 N2 C24 C20 0.9(8)
Zn1 N2 C24 C23 -179.6(5)
Zn1 N2 C27 C26 -177.6(6)
Zn1 N3 C16 C17 179.9(5)
Zn1 N3 C20 C19 177.7(5)
Zn1 N3 C20 C24 -2.6(7)
Zn1 N4 C28 C29 179.3(6)
Zn1 N4 C32 C31 -179.4(6)
Zn1 N4 C32 C36 0.8(8)
Zn1 N5 C36 C32 3.2(8)
Zn1 N5 C36 C35 -176.8(5)
Zn1 N5 C39 C38 173.1(6)
Zn1 O1 C1 O2 -111.2(8)
Zn1 O1 C1 C2 68.2(8)
N1 C14 C15 C9 176.2(6)
N3 C16 C17 C18 3.0(11)
N3 C20 C24 N2 1.2(9)
N3 C20 C24 C23 -178.4(6)
N4 C28 C29 C30 1.1(12)
N4 C32 C36 N5 -2.7(10)
N4 C32 C36 C35 177.2(7)
O1 C1 C2 C3 -124.5(7)
O1 C1 C2 C8 46.8(9)
O2 C1 C2 C3 54.9(9)
O2 C1 C2 C8 -133.7(7)
O7 N1 C14 C12 -152.2(8)
O7 N1 C14 C15 30.2(11)
O8 N1 C14 C12 31.9(11)
O8 N1 C14 C15 -145.7(7)
C1 C2 C3 C4 168.0(6)
C1 C2 C8 C7 -167.3(6)
C1 C2 C8 C9 15.1(9)
C2 C3 C4 C5 -179.2(6)
C2 C3 C4 C6 -0.1(9)
C2 C8 C9 C10 36.0(9)
C2 C8 C9 C15 -148.0(6)
C3 C2 C8 C7 3.9(8)
C3 C2 C8 C9 -173.6(5)
C3 C4 C5 O3 165.3(6)
C3 C4 C5 O4 -12.9(11)
C3 C4 C6 C7 4.0(10)
C4 C6 C7 C8 -3.8(10)
C5 C4 C6 C7 -177.0(6)
C6 C4 C5 O3 -13.7(10)
C6 C4 C5 O4 168.0(7)
C6 C7 C8 C2 -0.3(9)
C6 C7 C8 C9 177.3(6)
C7 C8 C9 C10 -141.6(6)
C7 C8 C9 C15 34.5(9)
C8 C2 C3 C4 -3.8(9)
C8 C9 C10 C11 179.9(6)
C8 C9 C15 C14 -178.6(6)
C9 C10 C11 C12 -1.4(11)
C10 C9 C15 C14 -2.4(10)
C10 C11 C12 C13 172.8(7)
C10 C11 C12 C14 -2.4(11)
C11 C12 C13 O5 58.4(12)
C11 C12 C13 O6 -121.4(10)
C11 C12 C14 N1 -173.6(7)
C11 C12 C14 C15 3.8(11)
C12 C14 C15 C9 -1.5(11)
C13 C12 C14 N1 11.4(12)
C13 C12 C14 C15 -171.2(8)
C14 C12 C13 O5 -126.8(10)
C14 C12 C13 O6 53.4(13)
C15 C9 C10 C11 3.8(10)
C16 N3 C20 C19 -1.4(9)
C16 N3 C20 C24 178.3(6)
C16 C17 C18 C19 -2.0(11)
C17 C18 C19 C20 -0.4(11)
C17 C18 C19 C21 -180.0(7)
C18 C19 C20 N3 2.2(10)
C18 C19 C20 C24 -177.5(6)
C18 C19 C21 C22 176.6(8)
C19 C20 C24 N2 -179.1(6)
C19 C20 C24 C23 1.4(10)
C19 C21 C22 C23 0.4(13)
C20 N3 C16 C17 -1.2(10)
C20 C19 C21 C22 -3.0(12)
C21 C19 C20 N3 -178.2(6)
C21 C19 C20 C24 2.1(10)
C21 C22 C23 C24 3.1(12)
C21 C22 C23 C25 -178.0(8)
C22 C23 C24 N2 176.6(6)
C22 C23 C24 C20 -3.9(10)
C22 C23 C25 C26 -179.9(8)
C23 C25 C26 C27 3.2(14)
C24 N2 C27 C26 -1.0(12)
C24 C23 C25 C26 -1.0(12)
C25 C23 C24 N2 -2.4(11)
C25 C23 C24 C20 177.1(6)
C25 C26 C27 N2 -2.2(13)
C27 N2 C24 C20 -176.1(6)
C27 N2 C24 C23 3.4(10)
C28 N4 C32 C31 0.4(11)
C28 N4 C32 C36 -179.5(6)
C28 C29 C30 C31 -2.0(13)
C29 C30 C31 C32 2.0(13)
C29 C30 C31 C33 179.1(8)
C30 C31 C32 N4 -1.1(11)
C30 C31 C32 C36 178.8(7)
C30 C31 C33 C34 -178.4(9)
C31 C32 C36 N5 177.4(7)
C31 C32 C36 C35 -2.6(11)
C31 C33 C34 C35 2.4(14)
C32 N4 C28 C29 -0.4(11)
C32 C31 C33 C34 -1.3(12)
C33 C31 C32 N4 -178.4(7)
C33 C31 C32 C36 1.5(11)
C33 C34 C35 C36 -3.5(13)
C33 C34 C35 C37 177.2(9)
C34 C35 C36 N5 -176.5(7)
C34 C35 C36 C32 3.5(11)
C34 C35 C37 C38 177.7(9)
C35 C37 C38 C39 -0.9(13)
C36 N5 C39 C38 -1.7(11)
C36 C35 C37 C38 -1.6(13)
C37 C35 C36 N5 2.8(11)
C37 C35 C36 C32 -177.1(7)
C37 C38 C39 N5 2.8(13)
C39 N5 C36 C32 178.7(6)
C39 N5 C36 C35 -1.2(10)
